data_4064169
loop_
_publ_author_name
'Tiong, Pei Jen'
'Nova, Ainara'
'Groom, Laura R.'
'Schwarz, Andrew D.'
'Selby, Jonathan D.'
'Schofield, A. Daniel'
'Clot, Eric'
'Mountford, Philip'

_publ_section_title
;
 Reactions of Cyclopentadienyl&#x2212;Amidinate Titanium Hydrazides with
 CO2, CS2, and Isocyanates: Ti&#x2550;N\aCycloaddition,
 Cycloaddition&#x2212;Insertion, and Cycloaddition&#x2212;NNR2Group
 Transfer Reactions
;
_journal_issue 5
_journal_name_full Organometallics
_journal_page_first 1182
_journal_paper_doi 10.1021/om101167p
_journal_volume 30
_journal_year 2011
_chemical_formula_moiety 'C20 H38 N4 Ti1'
_chemical_formula_sum 'C20 H38 N4 Ti'
_chemical_formula_weight 382.45
_chemical_name_systematic
;
Cp*Ti{MeC(NiPr)2}{NNMe2)
;
_space_group_IT_number 62
_symmetry_cell_setting orthorhombic
_symmetry_space_group_name_Hall '-P 2c 2ab'
_symmetry_space_group_name_H-M 'P b n m'
_atom_sites_solution_hydrogens geom
_atom_sites_solution_primary direct
_cell_angle_alpha 90
_cell_angle_beta 90
_cell_angle_gamma 90
_cell_formula_units_Z 4
_cell_length_a 9.3311(2)
_cell_length_b 14.7945(4)
_cell_length_c 16.4429(4)
_cell_measurement_reflns_used 2833
_cell_measurement_temperature 150
_cell_measurement_theta_max 27
_cell_measurement_theta_min 5
_cell_volume 2269.93(10)
_computing_cell_refinement 'DENZO/SCALEPACK (Otwinowski & Minor, 1997)'
_computing_data_collection 'COLLECT (Nonius, 1997-2001).'
_computing_data_reduction 'DENZO/SCALEPACK (Otwinowski & Minor, 1997)'
_computing_molecular_graphics 'CAMERON (Watkin et al., 1996)'
_computing_publication_material 'CRYSTALS (Betteridge et al., 2003)'
_computing_structure_refinement 'CRYSTALS (Betteridge et al., 2003)'
_computing_structure_solution 'SIR92 (Altomare et al., 1994)'
_diffrn_ambient_temperature 150
_diffrn_measured_fraction_theta_full 0.991
_diffrn_measured_fraction_theta_max 0.988
_diffrn_measurement_device_type 'Nonius KappaCCD'
_diffrn_measurement_method \w
_diffrn_radiation_monochromator graphite
_diffrn_radiation_type 'Mo K\a'
_diffrn_radiation_wavelength 0.71073
_diffrn_reflns_av_R_equivalents 0.016
_diffrn_reflns_limit_h_max 12
_diffrn_reflns_limit_h_min -12
_diffrn_reflns_limit_k_max 18
_diffrn_reflns_limit_k_min -18
_diffrn_reflns_limit_l_max 21
_diffrn_reflns_limit_l_min -21
_diffrn_reflns_number 5047
_diffrn_reflns_theta_full 26.653
_diffrn_reflns_theta_max 27.477
_diffrn_reflns_theta_min 5.119
_diffrn_standards_number 0
_exptl_absorpt_coefficient_mu 0.386
_exptl_absorpt_correction_T_max 0.94
_exptl_absorpt_correction_T_min 0.93
_exptl_absorpt_correction_type multi-scan
_exptl_absorpt_process_details 'DENZO/SCALEPACK (Otwinowski & Minor, 1997)'
_exptl_crystal_colour red
_exptl_crystal_density_diffrn 1.119
_exptl_crystal_description plate
_exptl_crystal_F_000 832
_exptl_crystal_size_max 0.30
_exptl_crystal_size_mid 0.20
_exptl_crystal_size_min 0.15
_refine_diff_density_max 0.30
_refine_diff_density_min -0.30
_refine_ls_extinction_method None
_refine_ls_goodness_of_fit_ref 0.9446
_refine_ls_hydrogen_treatment constr
_refine_ls_matrix_type full
_refine_ls_number_parameters 126
_refine_ls_number_reflns 2192
_refine_ls_number_restraints 2
_refine_ls_R_factor_all 0.0472
_refine_ls_R_factor_gt 0.0383
_refine_ls_shift/su_max 0.003
_refine_ls_structure_factor_coef F
_refine_ls_weighting_details
;
 Method, part 1, Chebychev polynomial, (Watkin, 1994, Prince, 1982) 
 [weight] = 1.0/[A~0~*T~0~(x)+A~1~*T~1~(x) ... +A~n-1~]*T~n-1~(x)] 
 where A~i~ are the Chebychev coefficients listed below and x= Fcalc/Fmax 
 Method = Robust Weighting (Prince, 1982) 
 W = [weight] * [1-(deltaF/6*sigmaF)^2^]^2^ 
 A~i~ are: 
 1.56 0.679 1.00 0.207E-01 
;
_refine_ls_weighting_scheme calc
_refine_ls_wR_factor_all 0.0492
_refine_ls_wR_factor_gt 0.0459
_refine_ls_wR_factor_ref 0.0459
_reflns_limit_h_max 12
_reflns_limit_h_min 0
_reflns_limit_k_max 18
_reflns_limit_k_min 0
_reflns_limit_l_max 21
_reflns_limit_l_min 0
_reflns_number_gt 2192
_reflns_number_total 2663
_reflns_threshold_expression I>3.0\s(I)
_oxford_diffrn_Wilson_B_factor 2.21
_oxford_diffrn_Wilson_scale 1.07
_oxford_refine_ls_scale 1.002(2)
_cod_data_source_file om101167p_si_002.cif
_cod_data_source_block compound_15
_cod_depositor_comments
;
The following automatic conversions were performed:

'_symmetry_cell_setting' value 'Orthorhombic' changed to
'orthorhombic' according to
/home/saulius/struct/CIF-dictionaries/cif_core.dic dictionary named
'cif_core.dic' version 2.4.1 from 2010-06-29.

Automatic conversion script
Id: cif_fix_values 1715 2011-07-08 13:25:40Z adriana 
;
_cod_original_sg_symbol_H-M 'P b n m '
_cod_original_formula_sum 'C20 H38 N4 Ti1'
_cod_database_code 4064169

loop_
_symmetry_equiv_pos_as_xyz
x,y,z
-x,-y,-z
-x+1/2,y+1/2,z
x+1/2,-y+1/2,-z
x+1/2,-y+1/2,z+1/2
-x+1/2,y+1/2,-z+1/2
-x,-y,z+1/2
x,y,-z+1/2

loop_
_atom_site_label
_atom_site_type_symbol
_atom_site_fract_x
_atom_site_fract_y
_atom_site_fract_z
_atom_site_U_iso_or_equiv
_atom_site_occupancy
_atom_site_adp_type
_atom_site_refinement_flags_posn
_atom_site_refinement_flags_adp
Ti1 Ti 0.10366(3) 0.40557(2) 0.7500 0.0227 1.0000 Uani S T
N1 N -0.01520(17) 0.31642(11) 0.7500 0.0261 1.0000 Uani S T
N2 N -0.14456(18) 0.27032(12) 0.7500 0.0342 1.0000 Uani S T
N3 N 0.28595(13) 0.37078(9) 0.68188(8) 0.0316 1.0000 Uani . .
C1 C -0.1601(2) 0.21667(14) 0.67593(15) 0.0578 1.0000 Uani . .
C2 C -0.06997(17) 0.51075(10) 0.70678(13) 0.0434 1.0000 Uani . .
C3 C 0.06335(19) 0.54617(10) 0.68048(10) 0.0365 1.0000 Uani . .
C4 C 0.1460(2) 0.56734(14) 0.7500 0.0312 1.0000 Uani S T
C5 C -0.1921(3) 0.48068(14) 0.6532(2) 0.0805 1.0000 Uani . .
C6 C 0.1055(3) 0.56387(14) 0.59384(12) 0.0629 1.0000 Uani . .
C7 C 0.2959(3) 0.60446(17) 0.750000(7) 0.0468 1.0000 Uani S T
C8 C 0.3540(2) 0.34740(14) 0.7500 0.0321 1.0000 Uani S T
C9 C 0.4944(2) 0.29618(17) 0.750000(7) 0.0455 1.0000 Uani S T
C10 C 0.3294(2) 0.33425(13) 0.60251(11) 0.0456 1.0000 Uani . .
C11 C 0.4240(3) 0.4018(2) 0.55586(16) 0.0694 1.0000 Uani . .
C12 C 0.1959(2) 0.30977(16) 0.55479(12) 0.0569 1.0000 Uani . .
H11 H -0.2538 0.1838 0.6769 0.0709 1.0000 Uiso R .
H12 H -0.0800 0.1720 0.6722 0.0709 1.0000 Uiso R .
H13 H -0.1570 0.2579 0.6278 0.0709 1.0000 Uiso R .
H51 H -0.1646 0.4875 0.5948 0.1006 1.0000 Uiso R .
H52 H -0.2783 0.5186 0.6648 0.1006 1.0000 Uiso R .
H53 H -0.2145 0.4159 0.6648 0.1006 1.0000 Uiso R .
H61 H 0.2050 0.5889 0.5926 0.0784 1.0000 Uiso R .
H62 H 0.0378 0.6085 0.5690 0.0784 1.0000 Uiso R .
H63 H 0.1023 0.5061 0.5623 0.0784 1.0000 Uiso R .
H101 H 0.3857 0.2778 0.6121 0.0563 1.0000 Uiso R .
H111 H 0.4533 0.3754 0.5024 0.0851 1.0000 Uiso R .
H112 H 0.5113 0.4156 0.5888 0.0851 1.0000 Uiso R .
H113 H 0.3685 0.4587 0.5464 0.0851 1.0000 Uiso R .
H121 H 0.2236 0.2840 0.5008 0.0684 1.0000 Uiso R .
H122 H 0.1375 0.3657 0.5464 0.0684 1.0000 Uiso R .
H123 H 0.1383 0.2643 0.5857 0.0684 1.0000 Uiso R .
H92 H 0.5493 0.3142 0.7997 0.0539 0.5000 Uiso R .
H91 H 0.4765 0.2295 0.7500 0.0539 0.5000 Uiso RS .
H71 H 0.2925 0.6720 0.7500 0.0555 1.0000 Uiso RS .
H72 H 0.3476 0.5830 0.7997 0.0555 0.5000 Uiso R .

loop_
_atom_site_aniso_label
_atom_site_aniso_U_11
_atom_site_aniso_U_22
_atom_site_aniso_U_33
_atom_site_aniso_U_23
_atom_site_aniso_U_13
_atom_site_aniso_U_12
Ti1 0.01976(18) 0.02063(18) 0.02777(18) 0.0000 0.0000 -0.00007(12)
N1 0.0210(7) 0.0214(8) 0.0360(8) 0.0000 0.0000 -0.0003(6)
N2 0.0214(8) 0.0257(8) 0.0554(11) 0.0000 0.0000 -0.0033(6)
N3 0.0260(6) 0.0329(6) 0.0358(7) -0.0007(5) 0.0063(5) -0.0005(5)
C1 0.0318(8) 0.0493(11) 0.0924(16) -0.0339(11) -0.0104(9) -0.0033(7)
C2 0.0327(7) 0.0221(7) 0.0755(12) 0.0034(7) -0.0168(8) 0.0031(6)
C3 0.0455(8) 0.0226(6) 0.0415(9) 0.0034(6) -0.0076(7) 0.0009(6)
C4 0.0304(10) 0.0229(9) 0.0403(11) 0.0000 0.0000 -0.0038(7)
C5 0.0587(12) 0.0351(9) 0.148(3) 0.0081(13) -0.0627(16) 0.0004(9)
C6 0.114(2) 0.0371(9) 0.0378(9) 0.0094(8) -0.0096(11) -0.0045(11)
C7 0.0350(12) 0.0341(11) 0.0714(17) 0.0000 0.0000 -0.0129(10)
C8 0.0202(8) 0.0242(9) 0.0518(13) 0.0000 0.0000 -0.0019(7)
C9 0.0215(9) 0.0363(12) 0.0786(18) 0.0000 0.0000 0.0038(9)
C10 0.0404(9) 0.0513(10) 0.0452(9) -0.0074(8) 0.0167(8) 0.0003(8)
C11 0.0557(12) 0.0956(19) 0.0568(12) 0.0010(12) 0.0288(10) -0.0151(12)
C12 0.0600(12) 0.0691(13) 0.0416(9) -0.0179(9) 0.0099(9) -0.0075(10)

loop_
_atom_type_symbol
_atom_type_scat_dispersion_real
_atom_type_scat_dispersion_imag
_atom_type_scat_Cromer_Mann_a1
_atom_type_scat_Cromer_Mann_b1
_atom_type_scat_Cromer_Mann_a2
_atom_type_scat_Cromer_Mann_b2
_atom_type_scat_Cromer_Mann_a3
_atom_type_scat_Cromer_Mann_b3
_atom_type_scat_Cromer_Mann_a4
_atom_type_scat_Cromer_Mann_b4
_atom_type_scat_Cromer_Mann_c
_atom_type_scat_source
C 0.0033 0.0016 2.3100 20.8439 1.0200 10.2075 1.5886 0.5687 0.8650 51.6512 0.2156 'International Tables Vol C 4.2.6.8 and 6.1.1.4'
H 0.0000 0.0000 0.4930 10.5109 0.3229 26.1257 0.1402 3.1424 0.0408 57.7998 0.0030 'International Tables Vol C 4.2.6.8 and 6.1.1.4'
N 0.0061 0.0033 12.2126 0.0057 3.1322 9.8933 2.0125 28.9975 1.1663 0.5826 -11.5290 'International Tables Vol C 4.2.6.8 and 6.1.1.4'
Ti 0.2776 0.4457 9.7595 7.8508 7.3558 0.5000 1.6991 35.6338 1.9021 116.1050 1.2807 'International Tables Vol C 4.2.6.8 and 6.1.1.4'

loop_
_geom_angle_atom_site_label_1
_geom_angle_site_symmetry_1
_geom_angle_atom_site_label_2
_geom_angle_atom_site_label_3
_geom_angle_site_symmetry_3
_geom_angle
_geom_angle_publ_flag
C2 8_556 Ti1 C3 8_556 34.64(6) yes
C2 8_556 Ti1 N3 8_556 123.90(6) yes
C3 8_556 Ti1 N3 8_556 94.88(6) yes
C2 8_556 Ti1 N1 . 93.61(6) yes
C3 8_556 Ti1 N1 . 124.18(6) yes
N3 8_556 Ti1 N1 . 109.49(6) yes
C2 8_556 Ti1 N3 . 151.58(6) yes
C3 8_556 Ti1 N3 . 126.33(6) yes
N3 8_556 Ti1 N3 . 64.45(7) yes
N1 . Ti1 N3 . 109.49(6) yes
C2 8_556 Ti1 C2 . 35.11(11) yes
C3 8_556 Ti1 C2 . 57.60(6) yes
N3 8_556 Ti1 C2 . 151.58(6) yes
N1 . Ti1 C2 . 93.61(6) yes
N3 . Ti1 C2 . 123.90(6) yes
C2 8_556 Ti1 C3 . 57.60(6) yes
C3 8_556 Ti1 C3 . 56.81(8) yes
N3 8_556 Ti1 C3 . 126.33(6) yes
N1 . Ti1 C3 . 124.18(6) yes
N3 . Ti1 C3 . 94.88(6) yes
C2 8_556 Ti1 C4 . 57.35(6) yes
C3 8_556 Ti1 C4 . 34.06(5) yes
N3 8_556 Ti1 C4 . 96.30(6) yes
N1 . Ti1 C4 . 149.32(8) yes
N3 . Ti1 C4 . 96.30(6) yes
C2 8_556 Ti1 C8 . 150.88(6) yes
C3 8_556 Ti1 C8 . 116.50(6) yes
N3 8_556 Ti1 C8 . 32.38(4) yes
N1 . Ti1 C8 . 109.83(7) yes
N3 . Ti1 C8 . 32.38(4) yes
C2 . Ti1 C3 . 34.64(6) yes
C2 . Ti1 C4 . 57.35(6) yes
C3 . Ti1 C4 . 34.06(5) yes
C2 . Ti1 C8 . 150.88(6) yes
C3 . Ti1 C8 . 116.50(6) yes
C4 . Ti1 C8 . 100.85(7) yes
Ti1 . N1 N2 . 159.53(14) yes
C1 8_556 N2 N1 . 110.71(12) yes
C1 8_556 N2 C1 . 112.9(2) yes
N1 . N2 C1 . 110.71(12) yes
Ti1 . N3 C8 . 90.06(10) yes
Ti1 . N3 C10 . 141.89(11) yes
C8 . N3 C10 . 121.30(14) yes
N2 . C1 H11 . 109.7 no
N2 . C1 H12 . 109.6 no
H11 . C1 H12 . 109.5 no
N2 . C1 H13 . 109.0 no
H11 . C1 H13 . 109.5 no
H12 . C1 H13 . 109.5 no
Ti1 . C2 C2 8_556 72.44(5) yes
Ti1 . C2 C3 . 74.49(9) yes
C2 8_556 C2 C3 . 107.76(11) yes
Ti1 . C2 C5 . 120.08(12) yes
C2 8_556 C2 C5 . 125.75(17) yes
C3 . C2 C5 . 126.5(2) yes
Ti1 . C3 C2 . 70.87(9) yes
Ti1 . C3 C4 . 73.85(10) yes
C2 . C3 C4 . 108.30(16) yes
Ti1 . C3 C6 . 124.17(13) yes
C2 . C3 C6 . 125.73(18) yes
C4 . C3 C6 . 125.86(17) yes
Ti1 . C4 C3 8_556 72.10(10) yes
Ti1 . C4 C3 . 72.10(10) yes
C3 8_556 C4 C3 . 107.9(2) yes
Ti1 . C4 C7 . 120.83(15) yes
C3 8_556 C4 C7 . 126.07(10) yes
C3 . C4 C7 . 126.07(10) yes
C2 . C5 H51 . 109.8 no
C2 . C5 H52 . 109.4 no
H51 . C5 H52 . 109.5 no
C2 . C5 H53 . 109.3 no
H51 . C5 H53 . 109.5 no
H52 . C5 H53 . 109.5 no
C3 . C6 H61 . 109.1 no
C3 . C6 H62 . 109.7 no
H61 . C6 H62 . 109.5 no
C3 . C6 H63 . 109.6 no
H61 . C6 H63 . 109.5 no
H62 . C6 H63 . 109.5 no
C4 . C7 H72 8_556 109.4 no
C4 . C7 H71 . 109.7 no
H72 8_556 C7 H71 . 109.4 no
C4 . C7 H72 . 109.4 no
H72 8_556 C7 H72 . 109.5 no
H71 . C7 H72 . 109.4 no
Ti1 . C8 N3 8_556 57.56(9) yes
Ti1 . C8 N3 . 57.56(9) yes
N3 8_556 C8 N3 . 114.33(18) yes
Ti1 . C8 C9 . 170.19(16) yes
N3 8_556 C8 C9 . 122.82(9) yes
N3 . C8 C9 . 122.82(9) yes
C8 . C9 H92 8_556 108.1 no
C8 . C9 H92 . 108.1 no
H92 8_556 C9 H92 . 109.5 no
C8 . C9 H91 . 110.4 no
H92 8_556 C9 H91 . 110.4 no
H92 . C9 H91 . 110.4 no
N3 . C10 C11 . 111.24(16) yes
N3 . C10 C12 . 108.74(14) yes
C11 . C10 C12 . 111.63(19) yes
N3 . C10 H101 . 108.2 no
C11 . C10 H101 . 108.6 no
C12 . C10 H101 . 108.3 no
C10 . C11 H111 . 110.0 no
C10 . C11 H112 . 109.3 no
H111 . C11 H112 . 109.5 no
C10 . C11 H113 . 109.1 no
H111 . C11 H113 . 109.5 no
H112 . C11 H113 . 109.5 no
C10 . C12 H121 . 109.8 no
C10 . C12 H122 . 108.8 no
H121 . C12 H122 . 109.5 no
C10 . C12 H123 . 109.9 no
H121 . C12 H123 . 109.5 no
H122 . C12 H123 . 109.5 no

loop_
_geom_bond_atom_site_label_1
_geom_bond_atom_site_label_2
_geom_bond_site_symmetry_2
_geom_bond_distance
_geom_bond_publ_flag
Ti1 N1 . 1.7233(17) yes
Ti1 N3 . 2.1006(12) yes
Ti1 C2 . 2.3561(15) yes
Ti1 C3 . 2.4031(15) yes
Ti1 C4 . 2.426(2) yes
Ti1 C8 . 2.489(2) yes
N1 N2 . 1.386(2) yes
N2 C1 . 1.461(2) yes
N3 C8 . 1.3331(17) yes
N3 C10 . 1.470(2) yes
C1 H11 . 1.000 no
C1 H12 . 1.000 no
C1 H13 . 1.000 no
C2 C2 8_556 1.421(4) yes
C2 C3 . 1.417(3) yes
C2 C5 . 1.507(3) yes
C3 C4 . 1.414(2) yes
C3 C6 . 1.501(3) yes
C4 C7 . 1.502(3) yes
C5 H51 . 1.000 no
C5 H52 . 1.000 no
C5 H53 . 1.000 no
C6 H61 . 1.000 no
C6 H62 . 1.000 no
C6 H63 . 1.000 no
C7 H72 8_556 1.000 no
C7 H71 . 1.000 no
C7 H72 . 1.000 no
C8 C9 . 1.514(3) yes
C9 H92 8_556 1.000 no
C9 H92 . 1.000 no
C9 H91 . 1.000 no
C10 C11 . 1.538(3) yes
C10 C12 . 1.516(3) yes
C10 H101 . 1.000 no
C11 H111 . 1.000 no
C11 H112 . 1.000 no
C11 H113 . 1.000 no
C12 H121 . 1.000 no
C12 H122 . 1.000 no
C12 H123 . 1.000 no
